data_8107442
loop_
_publ_author_name
'Yuan, Xiao-Qian'
'Zhao, Le-Hui'
'Zhang, Jia-Jing'
'Hou, Gui-Ge'

_publ_section_title
;
 Crystal structure of
 (E)-7-methoxy-2-(4-morpholinobenzylidene)-3,4-dihydronaphthalen-1(2H)-one,
 C22H23NO3
;
_journal_issue 2
_journal_name_full 'Zeitschrift f\"ur Kristallographie - New Crystal Structures'
_journal_page_first 363
_journal_page_last 365
_journal_paper_doi 10.1515/ncrs-2022-0578
_journal_volume 238
_journal_year 2023
_chemical_formula_moiety 'C22 H23 N O3'
_chemical_formula_sum 'C22 H23 N O3'
_chemical_formula_weight 349.41
_space_group_crystal_system triclinic
_space_group_IT_number 2
_space_group_name_Hall '-P 1'
_space_group_name_H-M_alt 'P -1'
_atom_sites_solution_hydrogens geom
_audit_creation_method SHELXL-2017/1
_cell_angle_alpha 68.177(4)
_cell_angle_beta 88.106(3)
_cell_angle_gamma 79.234(4)
_cell_formula_units_Z 2
_cell_length_a 9.6505(4)
_cell_length_b 9.9712(5)
_cell_length_c 10.0845(4)
_cell_measurement_reflns_used 5183
_cell_measurement_temperature 293(2)
_cell_measurement_theta_max 71.5080
_cell_measurement_theta_min 4.6630
_cell_volume 884.30(7)
_computing_cell_refinement 'CrysAlisPro 1.171.38.43f (Rigaku OD, 2017)'
_computing_data_collection 'CrysAlisPro 1.171.38.43f (Rigaku OD, 2017)'
_computing_data_reduction 'CrysAlisPro 1.171.38.43f (Rigaku OD, 2017)'
_computing_molecular_graphics 'Bruker SHELXTL'
_computing_publication_material 'Bruker SHELXTL'
_computing_structure_refinement 'SHELXL-2017/1 (Sheldrick, 2015)'
_computing_structure_solution 'SHELXL-2017/1 (Sheldrick, 2015)'
_diffrn_ambient_temperature 293(2)
_diffrn_measured_fraction_theta_full 0.981
_diffrn_measured_fraction_theta_max 0.956
_diffrn_measurement_device_type 'SuperNova, Dual, Cu at zero, AtlasS2'
_diffrn_measurement_method 'CCD plate'
_diffrn_radiation_type CuK\a
_diffrn_radiation_wavelength 1.54178
_diffrn_reflns_av_R_equivalents 0.0199
_diffrn_reflns_av_unetI/netI 0.0247
_diffrn_reflns_Laue_measured_fraction_full 0.981
_diffrn_reflns_Laue_measured_fraction_max 0.956
_diffrn_reflns_limit_h_max 11
_diffrn_reflns_limit_h_min -11
_diffrn_reflns_limit_k_max 9
_diffrn_reflns_limit_k_min -12
_diffrn_reflns_limit_l_max 12
_diffrn_reflns_limit_l_min -11
_diffrn_reflns_number 7276
_diffrn_reflns_point_group_measured_fraction_full 0.981
_diffrn_reflns_point_group_measured_fraction_max 0.956
_diffrn_reflns_theta_full 67.679
_diffrn_reflns_theta_max 71.709
_diffrn_reflns_theta_min 4.668
_diffrn_source 'micro-focus sealed X-ray tube'
_exptl_absorpt_coefficient_mu 0.696
_exptl_absorpt_correction_T_max 1.00000
_exptl_absorpt_correction_T_min 0.69912
_exptl_absorpt_correction_type multi-scan
_exptl_absorpt_process_details
;
CrysAlisPro 1.171.39.33c (Rigaku Oxford Diffraction, 2017)
Empirical absorption correction using spherical harmonics,
 implemented in SCALE3 ABSPACK scaling algorithm.
;
_exptl_crystal_colour colourless
_exptl_crystal_density_diffrn 1.312
_exptl_crystal_description block
_exptl_crystal_F_000 372
_exptl_crystal_size_max 0.140
_exptl_crystal_size_mid 0.120
_exptl_crystal_size_min 0.100
_refine_diff_density_max 0.226
_refine_diff_density_min -0.203
_refine_diff_density_rms 0.041
_refine_ls_extinction_coef 0.0083(8)
_refine_ls_extinction_expression Fc^*^=kFc[1+0.001xFc^2^\l^3^/sin(2\q)]^-1/4^
_refine_ls_extinction_method 'SHELXL-2017/1 (Sheldrick 2017)'
_refine_ls_goodness_of_fit_ref 1.026
_refine_ls_hydrogen_treatment constr
_refine_ls_matrix_type full
_refine_ls_number_parameters 237
_refine_ls_number_reflns 3309
_refine_ls_number_restraints 0
_refine_ls_restrained_S_all 1.026
_refine_ls_R_factor_all 0.0452
_refine_ls_R_factor_gt 0.0424
_refine_ls_shift/su_max 0.000
_refine_ls_shift/su_mean 0.000
_refine_ls_structure_factor_coef Fsqd
_refine_ls_weighting_details 'w=1/[\s^2^(Fo^2^)+(0.0555P)^2^+0.3711P] where P=(Fo^2^+2Fc^2^)/3'
_refine_ls_weighting_scheme calc
_refine_ls_wR_factor_gt 0.1132
_refine_ls_wR_factor_ref 0.1150
_reflns_Friedel_coverage 0.000
_reflns_Friedel_fraction_full .
_reflns_Friedel_fraction_max .
_reflns_number_gt 3057
_reflns_number_total 3309
_reflns_threshold_expression 'I > 2\s(I)'
_cod_data_source_file suppl_j_ncrs-2022-0578_suppl.cif
_cod_data_source_block L1_2
_cod_database_code 8107442
_shelx_shelxl_version_number 2017/1
_shelx_space_group_comment
;
The symmetry employed for this shelxl refinement is uniquely defined
by the following loop, which should always be used as a source of
symmetry information in preference to the above space-group names.
They are only intended as comments.
;
_shelx_estimated_absorpt_t_min 0.909
_shelx_estimated_absorpt_t_max 0.934

loop_
_space_group_symop_operation_xyz
'x, y, z'
'-x, -y, -z'

loop_
_atom_site_label
_atom_site_type_symbol
_atom_site_fract_x
_atom_site_fract_y
_atom_site_fract_z
_atom_site_U_iso_or_equiv
_atom_site_adp_type
_atom_site_occupancy
_atom_site_site_symmetry_order
_atom_site_calc_flag
_atom_site_refinement_flags_posn
_atom_site_refinement_flags_adp
_atom_site_refinement_flags_occupancy
_atom_site_disorder_assembly
_atom_site_disorder_group
C1 C 0.13613(14) 1.28453(14) 0.40430(14) 0.0261(3) Uani 1 1 d . . . . .
C2 C 0.17012(14) 1.12605(14) 0.42281(14) 0.0261(3) Uani 1 1 d . . . . .
C3 C 0.15672(15) 1.09227(14) 0.29104(14) 0.0284(3) Uani 1 1 d . . . . .
H3A H 0.057698 1.106826 0.264755 0.034 Uiso 1 1 calc R U . . .
H3B H 0.198623 0.990186 0.310535 0.034 Uiso 1 1 calc R U . . .
C4 C 0.23050(16) 1.19182(15) 0.16749(14) 0.0300(3) Uani 1 1 d . . . . .
H4A H 0.331698 1.164829 0.187346 0.036 Uiso 1 1 calc R U . . .
H4B H 0.211047 1.176880 0.080745 0.036 Uiso 1 1 calc R U . . .
C5 C 0.18949(15) 1.46108(15) 0.00942(14) 0.0288(3) Uani 1 1 d . . . . .
H5 H 0.225165 1.434287 -0.065838 0.035 Uiso 1 1 calc R U . . .
C6 C 0.14430(15) 1.60727(15) -0.01370(14) 0.0296(3) Uani 1 1 d . . . . .
H6 H 0.150160 1.678344 -0.103881 0.035 Uiso 1 1 calc R U . . .
C7 C 0.08943(14) 1.64965(14) 0.09805(14) 0.0273(3) Uani 1 1 d . . . . .
C8 C 0.08396(14) 1.54429(14) 0.23332(14) 0.0263(3) Uani 1 1 d . . . . .
H8 H 0.048519 1.571874 0.308188 0.032 Uiso 1 1 calc R U . . .
C9 C 0.13254(14) 1.39536(14) 0.25613(14) 0.0252(3) Uani 1 1 d . . . . .
C10 C 0.18284(14) 1.35157(15) 0.14429(14) 0.0265(3) Uani 1 1 d . . . . .
C11 C 0.21903(15) 1.02845(15) 0.55285(14) 0.0285(3) Uani 1 1 d . . . . .
H11 H 0.222624 1.068008 0.622618 0.034 Uiso 1 1 calc R U . . .
C12 C 0.26754(15) 0.86875(15) 0.60073(14) 0.0277(3) Uani 1 1 d . . . . .
C13 C 0.38400(16) 0.80370(15) 0.69564(15) 0.0324(3) Uani 1 1 d . . . . .
H13 H 0.426162 0.862579 0.728681 0.039 Uiso 1 1 calc R U . . .
C14 C 0.43931(16) 0.65489(15) 0.74260(15) 0.0306(3) Uani 1 1 d . . . . .
H14 H 0.519810 0.616687 0.802709 0.037 Uiso 1 1 calc R U . . .
C15 C 0.37553(14) 0.56086(14) 0.70071(13) 0.0252(3) Uani 1 1 d . . . . .
C16 C 0.25475(14) 0.62462(15) 0.60907(14) 0.0268(3) Uani 1 1 d . . . . .
H16 H 0.208241 0.564903 0.581459 0.032 Uiso 1 1 calc R U . . .
C17 C 0.20379(14) 0.77442(15) 0.55922(14) 0.0274(3) Uani 1 1 d . . . . .
H17 H 0.125201 0.813647 0.496535 0.033 Uiso 1 1 calc R U . . .
C18 C 0.54895(17) 0.35136(16) 0.84990(17) 0.0373(4) Uani 1 1 d . . . . .
H18A H 0.535619 0.391290 0.924653 0.045 Uiso 1 1 calc R U . . .
H18B H 0.630268 0.383507 0.797197 0.045 Uiso 1 1 calc R U . . .
C19 C 0.57666(19) 0.18589(17) 0.91663(18) 0.0422(4) Uani 1 1 d . . . . .
H19A H 0.662697 0.152025 0.976116 0.051 Uiso 1 1 calc R U . . .
H19B H 0.499698 0.154258 0.977448 0.051 Uiso 1 1 calc R U . . .
C20 C 0.4663(2) 0.17133(18) 0.7235(2) 0.0458(4) Uani 1 1 d . . . . .
H20A H 0.387567 0.139010 0.780905 0.055 Uiso 1 1 calc R U . . .
H20B H 0.477125 0.127184 0.651841 0.055 Uiso 1 1 calc R U . . .
C21 C 0.43312(18) 0.33615(16) 0.64969(16) 0.0370(4) Uani 1 1 d . . . . .
H21A H 0.506030 0.368169 0.583134 0.044 Uiso 1 1 calc R U . . .
H21B H 0.343988 0.364978 0.595721 0.044 Uiso 1 1 calc R U . . .
C22 C -0.0197(2) 1.84410(17) 0.17131(17) 0.0499(5) Uani 1 1 d . . . . .
H22A H -0.098099 1.795850 0.206489 0.075 Uiso 1 1 calc R U . . .
H22B H -0.052313 1.948675 0.132776 0.075 Uiso 1 1 calc R U . . .
H22C H 0.048284 1.818881 0.248199 0.075 Uiso 1 1 calc R U . . .
N1 N 0.42445(12) 0.40773(12) 0.75373(12) 0.0280(3) Uani 1 1 d . . . . .
O1 O 0.11542(12) 1.32345(11) 0.50666(10) 0.0343(3) Uani 1 1 d . . . . .
O2 O 0.04439(12) 1.79790(10) 0.06203(10) 0.0347(3) Uani 1 1 d . . . . .
O3 O 0.59014(12) 0.12118(11) 0.81196(13) 0.0442(3) Uani 1 1 d . . . . .

loop_
_atom_site_aniso_label
_atom_site_aniso_U_11
_atom_site_aniso_U_22
_atom_site_aniso_U_33
_atom_site_aniso_U_23
_atom_site_aniso_U_13
_atom_site_aniso_U_12
C1 0.0256(7) 0.0273(7) 0.0253(6) -0.0101(5) 0.0003(5) -0.0042(5)
C2 0.0259(7) 0.0255(7) 0.0264(6) -0.0095(5) 0.0022(5) -0.0042(5)
C3 0.0330(7) 0.0243(6) 0.0277(7) -0.0103(5) -0.0011(6) -0.0032(5)
C4 0.0337(8) 0.0300(7) 0.0263(7) -0.0123(5) 0.0026(6) -0.0024(6)
C5 0.0277(7) 0.0335(7) 0.0258(6) -0.0118(6) 0.0037(5) -0.0058(6)
C6 0.0304(7) 0.0315(7) 0.0239(6) -0.0058(5) 0.0018(5) -0.0086(6)
C7 0.0278(7) 0.0249(7) 0.0289(7) -0.0086(5) -0.0020(5) -0.0067(5)
C8 0.0279(7) 0.0275(7) 0.0248(6) -0.0108(5) 0.0003(5) -0.0061(5)
C9 0.0232(6) 0.0269(7) 0.0250(6) -0.0086(5) -0.0008(5) -0.0055(5)
C10 0.0234(7) 0.0290(7) 0.0271(6) -0.0104(5) 0.0008(5) -0.0050(5)
C11 0.0305(7) 0.0286(7) 0.0275(7) -0.0119(5) 0.0007(5) -0.0053(5)
C12 0.0303(7) 0.0270(7) 0.0238(6) -0.0079(5) 0.0013(5) -0.0037(5)
C13 0.0387(8) 0.0285(7) 0.0317(7) -0.0120(6) -0.0040(6) -0.0080(6)
C14 0.0318(7) 0.0277(7) 0.0304(7) -0.0091(5) -0.0068(6) -0.0030(6)
C15 0.0270(7) 0.0252(7) 0.0232(6) -0.0091(5) 0.0044(5) -0.0048(5)
C16 0.0272(7) 0.0290(7) 0.0263(6) -0.0112(5) 0.0033(5) -0.0087(5)
C17 0.0245(7) 0.0306(7) 0.0248(6) -0.0077(5) -0.0001(5) -0.0049(5)
C18 0.0390(8) 0.0296(8) 0.0407(8) -0.0124(6) -0.0082(7) 0.0003(6)
C19 0.0460(9) 0.0318(8) 0.0440(9) -0.0124(7) -0.0050(7) 0.0017(7)
C20 0.0550(11) 0.0324(8) 0.0546(10) -0.0221(7) -0.0005(8) -0.0061(7)
C21 0.0484(9) 0.0301(8) 0.0352(8) -0.0164(6) 0.0002(7) -0.0043(6)
C22 0.0858(14) 0.0261(8) 0.0346(8) -0.0117(6) 0.0074(8) -0.0030(8)
N1 0.0302(6) 0.0253(6) 0.0289(6) -0.0113(5) 0.0000(5) -0.0032(5)
O1 0.0500(6) 0.0273(5) 0.0245(5) -0.0105(4) 0.0013(4) -0.0022(4)
O2 0.0492(6) 0.0240(5) 0.0281(5) -0.0072(4) 0.0030(4) -0.0056(4)
O3 0.0485(7) 0.0297(6) 0.0514(7) -0.0171(5) 0.0022(5) 0.0039(5)

loop_
_atom_type_symbol
_atom_type_description
_atom_type_scat_dispersion_real
_atom_type_scat_dispersion_imag
_atom_type_scat_source
C C 0.0181 0.0091 'International Tables Vol C Tables 4.2.6.8 and 6.1.1.4'
H H 0.0000 0.0000 'International Tables Vol C Tables 4.2.6.8 and 6.1.1.4'
N N 0.0311 0.0180 'International Tables Vol C Tables 4.2.6.8 and 6.1.1.4'
O O 0.0492 0.0322 'International Tables Vol C Tables 4.2.6.8 and 6.1.1.4'

loop_
_geom_angle_atom_site_label_1
_geom_angle_atom_site_label_2
_geom_angle_atom_site_label_3
_geom_angle
_geom_angle_site_symmetry_1
_geom_angle_site_symmetry_3
O1 C1 C9 120.65(12) . .
O1 C1 C2 121.99(12) . .
C9 C1 C2 117.33(11) . .
C11 C2 C1 117.18(12) . .
C11 C2 C3 126.14(12) . .
C1 C2 C3 116.51(11) . .
C2 C3 C4 110.42(11) . .
C10 C4 C3 112.04(11) . .
C6 C5 C10 121.20(12) . .
C5 C6 C7 120.21(12) . .
O2 C7 C8 124.78(12) . .
O2 C7 C6 115.22(12) . .
C8 C7 C6 120.00(13) . .
C7 C8 C9 119.24(12) . .
C10 C9 C8 121.19(12) . .
C10 C9 C1 120.20(12) . .
C8 C9 C1 118.55(12) . .
C9 C10 C5 118.09(12) . .
C9 C10 C4 121.27(12) . .
C5 C10 C4 120.63(12) . .
C2 C11 C12 129.49(13) . .
C13 C12 C17 116.61(13) . .
C13 C12 C11 118.68(12) . .
C17 C12 C11 124.71(12) . .
C14 C13 C12 122.45(13) . .
C13 C14 C15 120.77(13) . .
C14 C15 C16 117.20(12) . .
C14 C15 N1 121.96(12) . .
C16 C15 N1 120.74(12) . .
C17 C16 C15 121.21(12) . .
C16 C17 C12 121.67(12) . .
N1 C18 C19 111.48(13) . .
O3 C19 C18 111.88(13) . .
O3 C20 C21 112.94(13) . .
N1 C21 C20 110.85(13) . .
C15 N1 C18 116.87(11) . .
C15 N1 C21 116.51(11) . .
C18 N1 C21 110.93(11) . .
C7 O2 C22 116.64(11) . .
C20 O3 C19 109.73(12) . .

loop_
_geom_bond_atom_site_label_1
_geom_bond_atom_site_label_2
_geom_bond_distance
_geom_bond_site_symmetry_2
C1 O1 1.2294(16) .
C1 C9 1.4888(18) .
C1 C2 1.4936(18) .
C2 C11 1.3454(19) .
C2 C3 1.5022(18) .
C3 C4 1.5266(19) .
C4 C10 1.5033(18) .
C5 C6 1.373(2) .
C5 C10 1.4010(19) .
C6 C7 1.4001(19) .
C7 O2 1.3701(16) .
C7 C8 1.3848(19) .
C8 C9 1.4039(19) .
C9 C10 1.3961(18) .
C11 C12 1.4672(19) .
C12 C13 1.392(2) .
C12 C17 1.402(2) .
C13 C14 1.3818(19) .
C14 C15 1.4014(19) .
C15 C16 1.4051(19) .
C15 N1 1.4073(17) .
C16 C17 1.3817(19) .
C18 N1 1.4559(19) .
C18 C19 1.506(2) .
C19 O3 1.4188(19) .
C20 O3 1.410(2) .
C20 C21 1.506(2) .
C21 N1 1.4649(17) .
C22 O2 1.4265(19) .

loop_
_geom_hbond_atom_site_label_D
_geom_hbond_atom_site_label_H
_geom_hbond_atom_site_label_A
_geom_hbond_distance_DH
_geom_hbond_distance_HA
_geom_hbond_distance_DA
_geom_hbond_angle_DHA
_geom_hbond_site_symmetry_A
_geom_hbond_publ_flag
C22 H22B O2 0.96 2.57 3.4366(19) 149.7 2_595 yes
C21 H21B O1 0.97 2.57 3.474(2) 155.6 1_545 yes

loop_
_geom_torsion_atom_site_label_1
_geom_torsion_atom_site_label_2
_geom_torsion_atom_site_label_3
_geom_torsion_atom_site_label_4
_geom_torsion
_geom_torsion_site_symmetry_1
_geom_torsion_site_symmetry_2
_geom_torsion_site_symmetry_3
_geom_torsion_site_symmetry_4
O1 C1 C2 C11 -19.6(2) . . . .
C9 C1 C2 C11 158.52(13) . . . .
O1 C1 C2 C3 164.92(13) . . . .
C9 C1 C2 C3 -16.96(17) . . . .
C11 C2 C3 C4 -127.07(15) . . . .
C1 C2 C3 C4 47.96(16) . . . .
C2 C3 C4 C10 -52.00(15) . . . .
C10 C5 C6 C7 -0.4(2) . . . .
C5 C6 C7 O2 -178.45(12) . . . .
C5 C6 C7 C8 1.7(2) . . . .
O2 C7 C8 C9 179.46(12) . . . .
C6 C7 C8 C9 -0.7(2) . . . .
C7 C8 C9 C10 -1.6(2) . . . .
C7 C8 C9 C1 175.41(12) . . . .
O1 C1 C9 C10 167.39(13) . . . .
C2 C1 C9 C10 -10.75(19) . . . .
O1 C1 C9 C8 -9.66(19) . . . .
C2 C1 C9 C8 172.20(11) . . . .
C8 C9 C10 C5 2.8(2) . . . .
C1 C9 C10 C5 -174.17(12) . . . .
C8 C9 C10 C4 -177.99(12) . . . .
C1 C9 C10 C4 5.03(19) . . . .
C6 C5 C10 C9 -1.8(2) . . . .
C6 C5 C10 C4 179.00(13) . . . .
C3 C4 C10 C9 27.04(18) . . . .
C3 C4 C10 C5 -153.77(13) . . . .
C1 C2 C11 C12 -176.53(13) . . . .
C3 C2 C11 C12 -1.5(2) . . . .
C2 C11 C12 C13 140.99(16) . . . .
C2 C11 C12 C17 -39.9(2) . . . .
C17 C12 C13 C14 2.9(2) . . . .
C11 C12 C13 C14 -177.92(13) . . . .
C12 C13 C14 C15 -2.9(2) . . . .
C13 C14 C15 C16 0.4(2) . . . .
C13 C14 C15 N1 -176.06(12) . . . .
C14 C15 C16 C17 1.86(19) . . . .
N1 C15 C16 C17 178.38(11) . . . .
C15 C16 C17 C12 -1.8(2) . . . .
C13 C12 C17 C16 -0.5(2) . . . .
C11 C12 C17 C16 -179.69(12) . . . .
N1 C18 C19 O3 56.10(18) . . . .
O3 C20 C21 N1 -55.24(19) . . . .
C14 C15 N1 C18 -2.63(19) . . . .
C16 C15 N1 C18 -178.98(12) . . . .
C14 C15 N1 C21 -137.08(14) . . . .
C16 C15 N1 C21 46.57(17) . . . .
C19 C18 N1 C15 171.09(12) . . . .
C19 C18 N1 C21 -52.07(17) . . . .
C20 C21 N1 C15 -171.78(13) . . . .
C20 C21 N1 C18 51.20(17) . . . .
C8 C7 O2 C22 -3.7(2) . . . .
C6 C7 O2 C22 176.45(14) . . . .
C21 C20 O3 C19 58.14(18) . . . .
C18 C19 O3 C20 -58.07(18) . . . .
